data_7131942
loop_
_publ_author_name
'Shuku, Yoshiaki'
'Suizu, Rie'
'Tsuchiizu, Masahisa'
'Awaga, Kunio'

_publ_section_title
;
 Ideal trigonal prismatic coordination geometry of Co(II) in a honeycomb
 MOF with a triptycene-based ligand
;
_journal_name_full 'Chemical Communications'
_journal_paper_doi 10.1039/D3CC02986G
_journal_year 2023
_chemical_formula_moiety 'C20 H8 Co O6, 3(C2 H3 N)'
_chemical_formula_sum 'C26 H17 Co N3 O6'
_chemical_formula_weight 526.35
_space_group_crystal_system orthorhombic
_space_group_IT_number 61
_space_group_name_Hall '-P 2ac 2ab'
_space_group_name_H-M_alt 'P b c a'
_atom_sites_solution_hydrogens geom
_atom_sites_solution_primary dual
_audit_creation_date 2023-04-12
_audit_creation_method
;
Olex2 1.5
(compiled 2023.03.06 svn.rbb2c1857 for OlexSys, GUI svn.r6748)
;
_audit_update_record
;
2023-04-12 deposited with the CCDC.	2023-07-21 downloaded from the CCDC.
;
_cell_angle_alpha 90
_cell_angle_beta 90
_cell_angle_gamma 90
_cell_formula_units_Z 8
_cell_length_a 18.9411(3)
_cell_length_b 11.4350(2)
_cell_length_c 23.3417(4)
_cell_measurement_reflns_used 23378
_cell_measurement_temperature 123.15
_cell_measurement_theta_max 28.9980
_cell_measurement_theta_min 3.5720
_cell_volume 5055.61(15)
_computing_cell_refinement 'CrysAlisPro 1.171.40.67a (Rigaku OD, 2019)'
_computing_data_collection 'CrysAlisPro 1.171.40.67a (Rigaku OD, 2019)'
_computing_data_reduction 'CrysAlisPro 1.171.40.67a (Rigaku OD, 2019)'
_computing_molecular_graphics 'Olex2 1.5 (Dolomanov et al., 2009)'
_computing_publication_material 'Olex2 1.5 (Dolomanov et al., 2009)'
_computing_structure_refinement 'SHELXL 2018/3 (Sheldrick, 2015)'
_computing_structure_solution 'SHELXT 2018/2 (Sheldrick, 2018)'
_diffrn_ambient_temperature 123.15
_diffrn_detector 'Hybrid Pixel Array Detector'
_diffrn_detector_area_resol_mean 10.0000
_diffrn_measured_fraction_theta_full 0.998
_diffrn_measured_fraction_theta_max 0.998
_diffrn_measurement_details
;
List of Runs (angles in degrees, time in seconds):

  # Type    Start    End  Width  t~exp~   \w     \q     \k     \f   Frames
#--------------------------------------------------------------------------
  1  \w     64.00  90.00   0.50   20.00    --    1.30  45.00  60.00   52
  2  \w    -88.00 -37.00   0.50   20.00    --    1.30  45.00 120.00  102
  3  \w    -15.00  90.00   0.50   20.00    --    1.30  45.00 120.00  210
  4  \w    -88.00 -22.00   0.50   20.00    --    1.30  45.00  90.00  132
  5  \w     -4.00  23.00   0.50   20.00    --    1.30  45.00  90.00   54
  6  \w     43.00  90.00   0.50   20.00    --    1.30  45.00  90.00   94
  7  \w    -88.00  43.00   0.50   20.00    --    1.30  45.00  60.00  262
  8  \w    -63.00  92.00   0.50   20.00    --    2.70  45.00   0.00  310
  9  \w    -73.00  92.00   0.50   20.00    --    2.70  45.00 169.50  330
;
_diffrn_measurement_device 'four-circle diffractometer'
_diffrn_measurement_device_type 'XtaLAB AFC10 (RCD3): fixed-chi single'
_diffrn_measurement_method '\w scans'
_diffrn_orient_matrix_type 'CrysAlisPro convention (1999,Acta A55,543-557)'
_diffrn_orient_matrix_UB_11 -0.0021689000
_diffrn_orient_matrix_UB_12 0.0618464000
_diffrn_orient_matrix_UB_13 0.0016254000
_diffrn_orient_matrix_UB_21 -0.0356818000
_diffrn_orient_matrix_UB_22 -0.0024304000
_diffrn_orient_matrix_UB_23 -0.0091585000
_diffrn_orient_matrix_UB_31 -0.0111720000
_diffrn_orient_matrix_UB_32 -0.0041216000
_diffrn_orient_matrix_UB_33 0.0289237000
_diffrn_radiation_monochromator mirror
_diffrn_radiation_probe x-ray
_diffrn_radiation_type 'Mo K\a'
_diffrn_radiation_wavelength 0.71073
_diffrn_reflns_av_R_equivalents 0.0372
_diffrn_reflns_av_unetI/netI 0.0107
_diffrn_reflns_Laue_measured_fraction_full 0.998
_diffrn_reflns_Laue_measured_fraction_max 0.998
_diffrn_reflns_limit_h_max 24
_diffrn_reflns_limit_h_min -24
_diffrn_reflns_limit_k_max 14
_diffrn_reflns_limit_k_min -14
_diffrn_reflns_limit_l_max 29
_diffrn_reflns_limit_l_min -30
_diffrn_reflns_number 150084
_diffrn_reflns_point_group_measured_fraction_full 0.998
_diffrn_reflns_point_group_measured_fraction_max 0.998
_diffrn_reflns_theta_full 25.242
_diffrn_reflns_theta_max 27.484
_diffrn_reflns_theta_min 3.491
_diffrn_source 'Rotating-anode X-ray tube'
_diffrn_source_type 'Rigaku (Mo) X-ray Source'
_exptl_absorpt_coefficient_mu 0.724
_exptl_absorpt_correction_T_max 1.00000
_exptl_absorpt_correction_T_min 0.84728
_exptl_absorpt_correction_type multi-scan
_exptl_absorpt_process_details
;
CrysAlisPro 1.171.40.67a (Rigaku Oxford Diffraction, 2019)
Empirical absorption correction using spherical harmonics,
 implemented in SCALE3 ABSPACK scaling algorithm.
;
_exptl_crystal_colour black
_exptl_crystal_density_diffrn 1.383
_exptl_crystal_description rod
_exptl_crystal_F_000 2152
_exptl_crystal_size_max 0.25
_exptl_crystal_size_mid 0.06
_exptl_crystal_size_min 0.03
_refine_diff_density_max 2.274
_refine_diff_density_min -0.461
_refine_diff_density_rms 0.168
_refine_ls_extinction_method none
_refine_ls_goodness_of_fit_ref 1.082
_refine_ls_hydrogen_treatment constr
_refine_ls_matrix_type full
_refine_ls_number_parameters 339
_refine_ls_number_reflns 5788
_refine_ls_number_restraints 11
_refine_ls_restrained_S_all 1.082
_refine_ls_R_factor_all 0.0969
_refine_ls_R_factor_gt 0.0754
_refine_ls_shift/su_max 0.001
_refine_ls_shift/su_mean 0.000
_refine_ls_structure_factor_coef Fsqd
_refine_ls_weighting_details 'w=1/[\s^2^(Fo^2^)+(0.1452P)^2^+6.2619P] where P=(Fo^2^+2Fc^2^)/3'
_refine_ls_weighting_scheme calc
_refine_ls_wR_factor_gt 0.2452
_refine_ls_wR_factor_ref 0.2789
_reflns_Friedel_coverage 0.000
_reflns_number_gt 3468
_reflns_number_total 5788
_reflns_threshold_expression 'I > 2\s(I)'
_cod_data_source_file d3cc02986g2.cif
_cod_data_source_block CoTT_revised
_cod_database_code 7131942
_shelx_shelxl_version_number 2018/3
_chemical_oxdiff_formula CoC24H14O6N2
_shelx_space_group_comment
;
The symmetry employed for this shelxl refinement is uniquely defined
by the following loop, which should always be used as a source of
symmetry information in preference to the above space-group names.
They are only intended as comments.
;
_olex2_refinement_description
;
1. Fixed Uiso
 At 1.2 times of:
  All C(H) groups
 At 1.5 times of:
  All C(H,H,H) groups
2. Restrained distances
 C23A-C24A = C23A-C24B
 1.5 with sigma of 0.02
 C23A-N2A = C23B-N2B
 1.13 with sigma of 0.02
 C24A-N2A = C24B-N2B
 2.63 with sigma of 0.04
3. Rigid bond restraints
 C1, C3
 with sigma for 1-2 distances of 0.005 and sigma for 1-3 distances of 0.005
 C1, C9
 with sigma for 1-2 distances of 0.005 and sigma for 1-3 distances of 0.005
 C2, C10
 with sigma for 1-2 distances of 0.005 and sigma for 1-3 distances of 0.005
 C6, C8
 with sigma for 1-2 distances of 0.0025 and sigma for 1-3 distances of 0.0025
 C11, C13
 with sigma for 1-2 distances of 0.0025 and sigma for 1-3 distances of 0.0025
 C12, C14
 with sigma for 1-2 distances of 0.0025 and sigma for 1-3 distances of 0.0025
4. Uiso/Uaniso restraints and constraints
Uanis(N2A) = Uanis(N2B)
Uanis(C23A) = Uanis(C23B)
Uanis(C24A) = Uanis(C24B)
5. Others
 Sof(N2B)=Sof(C23B)=Sof(C24B)=Sof(H24D)=Sof(H24E)=Sof(H24F)=1-FVAR(1)
 Sof(N2A)=Sof(C23A)=Sof(C24A)=Sof(H24A)=Sof(H24B)=Sof(H24C)=FVAR(1)
6.a Ternary CH refined with riding coordinates:
 C1(H1), C2(H2)
6.b Aromatic/amide H refined with riding coordinates:
 C5(H5), C6(H6), C11(H11), C12(H12), C17(H17), C18(H18)
6.c Idealised Me refined as rotating group:
 C22(H22A,H22B,H22C), C24A(H24A,H24B,H24C), C26(H26A,H26B,H26C), C24B(H24D,
 H24E,H24F)
;
_olex2_submission_special_instructions 'No special instructions were received'
_oxdiff_exptl_absorpt_empirical_details
;
Empirical correction (ABSPACK) includes:
- Absorption correction using spherical harmonics
- Frame scaling
;
_oxdiff_exptl_absorpt_empirical_full_max 1.245
_oxdiff_exptl_absorpt_empirical_full_min 0.883

loop_
_space_group_symop_operation_xyz
'x, y, z'
'-x+1/2, -y, z+1/2'
'-x, y+1/2, -z+1/2'
'x+1/2, -y+1/2, -z'
'-x, -y, -z'
'x-1/2, y, -z-1/2'
'x, -y-1/2, z-1/2'
'-x-1/2, y-1/2, z'

loop_
_atom_site_label
_atom_site_type_symbol
_atom_site_fract_x
_atom_site_fract_y
_atom_site_fract_z
_atom_site_U_iso_or_equiv
_atom_site_adp_type
_atom_site_occupancy
_atom_site_site_symmetry_order
_atom_site_calc_flag
_atom_site_refinement_flags_posn
_atom_site_refinement_flags_adp
_atom_site_refinement_flags_occupancy
_atom_site_disorder_assembly
_atom_site_disorder_group
Co1 Co 0.36240(2) 0.25291(2) 0.37502(2) 0.0103(2) Uani 1 1 d . . . . .
O1 O 0.39872(11) 0.36179(16) 0.81416(8) 0.0144(4) Uani 1 1 d . . . . .
O2 O 0.39520(11) 0.13319(16) 0.81259(7) 0.0138(4) Uani 1 1 d . . . . .
O3 O 0.39824(11) 0.36606(16) 0.43643(8) 0.0151(4) Uani 1 1 d . . . . .
O4 O 0.39581(11) 0.13751(16) 0.43635(8) 0.0162(5) Uani 1 1 d . . . . .
O5 O 0.77330(11) 0.36027(17) 0.62726(7) 0.0154(4) Uani 1 1 d . . . . .
O6 O 0.77284(11) 0.13423(18) 0.62269(7) 0.0153(4) Uani 1 1 d . . . . .
C1 C 0.51483(14) 0.3635(2) 0.62560(9) 0.0102(5) Uani 1 1 d . U . . .
H1 H 0.514561 0.450910 0.625863 0.012 Uiso 1 1 calc R U . . .
C2 C 0.51434(14) 0.1333(2) 0.62482(9) 0.0106(5) Uani 1 1 d . U . . .
H2 H 0.513757 0.045881 0.624531 0.013 Uiso 1 1 calc R U . . .
C3 C 0.47940(14) 0.3112(2) 0.67750(11) 0.0116(5) Uani 1 1 d . U . . .
C4 C 0.47893(14) 0.1847(2) 0.67700(11) 0.0114(5) Uani 1 1 d . . . . .
C5 C 0.45173(14) 0.3733(2) 0.72226(10) 0.0101(5) Uani 1 1 d . . . . .
H5 H 0.451572 0.456365 0.721493 0.012 Uiso 1 1 calc R U . . .
C6 C 0.45012(14) 0.1224(2) 0.72109(10) 0.0108(5) Uani 1 1 d . U . . .
H6 H 0.449098 0.039420 0.719759 0.013 Uiso 1 1 calc R U . . .
C7 C 0.42344(14) 0.3126(2) 0.76958(11) 0.0106(5) Uani 1 1 d . . . . .
C8 C 0.42174(14) 0.1829(2) 0.76889(10) 0.0104(5) Uani 1 1 d . U . . .
C9 C 0.47929(13) 0.3120(2) 0.57275(10) 0.0081(5) Uani 1 1 d . U . . .
C10 C 0.47885(14) 0.1866(2) 0.57245(10) 0.0087(5) Uani 1 1 d . U . . .
C11 C 0.45157(14) 0.3762(2) 0.52860(10) 0.0117(5) Uani 1 1 d . U . . .
H11 H 0.451280 0.459245 0.529932 0.014 Uiso 1 1 calc R U . . .
C12 C 0.45001(14) 0.1244(2) 0.52802(10) 0.0115(5) Uani 1 1 d . U . . .
H12 H 0.448780 0.041365 0.528964 0.014 Uiso 1 1 calc R U . . .
C13 C 0.42319(14) 0.3152(2) 0.48065(11) 0.0117(5) Uani 1 1 d . U . . .
C14 C 0.42204(14) 0.1867(2) 0.48061(11) 0.0122(5) Uani 1 1 d . U . . .
C15 C 0.58891(14) 0.3124(2) 0.62582(10) 0.0103(5) Uani 1 1 d . . . . .
C16 C 0.58863(14) 0.1838(2) 0.62467(10) 0.0101(5) Uani 1 1 d . . . . .
C17 C 0.64846(15) 0.3769(3) 0.62678(10) 0.0126(5) Uani 1 1 d . . . . .
H17 H 0.647019 0.459976 0.627554 0.015 Uiso 1 1 calc R U . . .
C18 C 0.64805(15) 0.1185(2) 0.62319(10) 0.0127(6) Uani 1 1 d . . . . .
H18 H 0.646318 0.035513 0.621873 0.015 Uiso 1 1 calc R U . . .
C19 C 0.71446(14) 0.3140(2) 0.62656(10) 0.0123(5) Uani 1 1 d . . . . .
C20 C 0.71432(14) 0.1810(2) 0.62370(10) 0.0121(5) Uani 1 1 d . . . . .
N1 N 0.2891(5) 0.7532(3) 0.5063(2) 0.084(2) Uani 1 1 d . . . . .
C21 C 0.2796(4) 0.6543(6) 0.5093(2) 0.0888(19) Uani 1 1 d . . . . .
C22 C 0.2596(3) 0.5209(4) 0.5087(2) 0.0724(15) Uani 1 1 d . . . . .
H22A H 0.262266 0.489601 0.547712 0.109 Uiso 1 1 calc R U . . .
H22B H 0.292656 0.478320 0.483978 0.109 Uiso 1 1 calc R U . . .
H22C H 0.211500 0.511482 0.493965 0.109 Uiso 1 1 calc R U . . .
N2A N 0.3904(4) 0.5829(6) 0.6257(2) 0.079(2) Uani 0.758(8) 1 d D . P A 1
C23A C 0.4025(5) 0.6782(8) 0.6253(5) 0.064(2) Uani 0.758(8) 1 d D . P A 1
C24A C 0.4117(7) 0.8098(10) 0.6202(3) 0.098(4) Uani 0.758(8) 1 d D . P A 1
H24A H 0.398050 0.835064 0.581639 0.147 Uiso 0.758(8) 1 calc R U P A 1
H24B H 0.461225 0.830275 0.627104 0.147 Uiso 0.758(8) 1 calc R U P A 1
H24C H 0.381781 0.848952 0.648572 0.147 Uiso 0.758(8) 1 calc R U P A 1
N3 N 0.2895(5) 0.7481(3) 0.7438(2) 0.083(2) Uani 1 1 d . . . . .
C25 C 0.2794(3) 0.6495(5) 0.7416(2) 0.0827(18) Uani 1 1 d . . . . .
C26 C 0.2603(3) 0.5184(4) 0.7416(2) 0.0703(15) Uani 1 1 d . . . . .
H26A H 0.293745 0.475652 0.765844 0.105 Uiso 1 1 calc R U . . .
H26B H 0.262619 0.488017 0.702394 0.105 Uiso 1 1 calc R U . . .
H26C H 0.212360 0.508179 0.756613 0.105 Uiso 1 1 calc R U . . .
N2B N 0.417(2) 0.711(2) 0.6244(14) 0.079(2) Uani 0.242(8) 1 d D . P A 2
C23B C 0.4133(18) 0.805(2) 0.6386(14) 0.064(2) Uani 0.242(8) 1 d D . P A 2
C24B C 0.3769(18) 0.929(2) 0.6227(10) 0.098(4) Uani 0.242(8) 1 d D . P A 2
H24D H 0.352242 0.921965 0.585976 0.147 Uiso 0.242(8) 1 calc R U P A 2
H24E H 0.413306 0.989412 0.619939 0.147 Uiso 0.242(8) 1 calc R U P A 2
H24F H 0.342977 0.950158 0.652709 0.147 Uiso 0.242(8) 1 calc R U P A 2

loop_
_atom_site_aniso_label
_atom_site_aniso_U_11
_atom_site_aniso_U_22
_atom_site_aniso_U_33
_atom_site_aniso_U_23
_atom_site_aniso_U_13
_atom_site_aniso_U_12
Co1 0.0115(3) 0.0092(3) 0.0102(3) -0.00019(9) -0.00033(16) 0.00006(10)
O1 0.0224(11) 0.0095(8) 0.0112(9) -0.0015(7) 0.0044(7) 0.0018(8)
O2 0.0208(11) 0.0101(8) 0.0105(9) 0.0002(6) 0.0038(7) -0.0014(7)
O3 0.0193(11) 0.0134(9) 0.0127(9) 0.0010(7) -0.0041(7) -0.0005(8)
O4 0.0212(11) 0.0129(9) 0.0145(9) -0.0021(7) -0.0049(8) 0.0000(8)
O5 0.0136(10) 0.0112(9) 0.0214(10) -0.0009(7) -0.0011(7) -0.0020(7)
O6 0.0135(10) 0.0117(9) 0.0208(10) 0.0012(7) 0.0002(7) 0.0012(7)
C1 0.0094(11) 0.0088(11) 0.0123(12) 0.0010(8) 0.0011(9) 0.0000(9)
C2 0.0111(12) 0.0080(11) 0.0126(12) -0.0007(8) 0.0012(10) 0.0001(9)
C3 0.0136(13) 0.0061(11) 0.0150(12) -0.0041(8) -0.0052(9) 0.0012(9)
C4 0.0138(13) 0.0053(11) 0.0151(12) 0.0040(9) -0.0041(10) -0.0008(9)
C5 0.0123(13) 0.0063(10) 0.0116(12) -0.0006(9) 0.0010(9) -0.0003(9)
C6 0.0134(13) 0.0063(10) 0.0128(12) 0.0007(9) 0.0001(9) 0.0006(9)
C7 0.0118(13) 0.0065(11) 0.0136(12) -0.0010(8) -0.0041(9) -0.0010(9)
C8 0.0144(13) 0.0067(11) 0.0102(11) 0.0006(8) -0.0017(9) 0.0012(9)
C9 0.0081(11) 0.0093(11) 0.0069(10) -0.0040(8) -0.0021(8) -0.0009(9)
C10 0.0089(12) 0.0097(11) 0.0074(10) 0.0040(8) -0.0017(9) 0.0012(9)
C11 0.0151(13) 0.0107(11) 0.0094(11) 0.0004(9) 0.0038(9) 0.0015(10)
C12 0.0142(13) 0.0104(11) 0.0099(11) -0.0008(9) 0.0027(9) -0.0018(10)
C13 0.0106(12) 0.0122(12) 0.0123(11) 0.0009(9) 0.0011(9) 0.0019(9)
C14 0.0109(13) 0.0125(12) 0.0131(11) -0.0006(9) 0.0022(9) -0.0020(9)
C15 0.0132(13) 0.0062(12) 0.0115(12) -0.0008(8) 0.0008(9) 0.0015(9)
C16 0.0125(12) 0.0059(12) 0.0120(12) 0.0006(8) 0.0003(9) -0.0016(9)
C17 0.0120(12) 0.0067(11) 0.0191(13) -0.0006(9) 0.0005(10) 0.0019(9)
C18 0.0133(12) 0.0061(12) 0.0187(14) -0.0003(9) -0.0020(10) -0.0013(9)
C19 0.0124(13) 0.0085(12) 0.0161(13) -0.0034(9) 0.0013(10) 0.0000(9)
C20 0.0093(12) 0.0100(12) 0.0169(13) 0.0041(9) 0.0008(10) -0.0011(9)
N1 0.161(8) 0.050(3) 0.040(3) 0.0030(15) -0.007(3) -0.002(2)
C21 0.124(5) 0.097(5) 0.045(3) -0.002(3) -0.004(3) 0.023(4)
C22 0.098(4) 0.065(3) 0.054(3) 0.005(2) 0.001(2) 0.030(3)
N2A 0.106(6) 0.067(5) 0.063(4) 0.004(3) 0.002(3) 0.044(4)
C23A 0.054(5) 0.053(5) 0.085(5) 0.007(4) 0.005(4) 0.013(4)
C24A 0.113(8) 0.105(7) 0.076(6) 0.003(5) -0.001(6) -0.071(7)
N3 0.170(8) 0.030(2) 0.051(3) -0.0028(13) 0.005(4) -0.0008(19)
C25 0.115(5) 0.088(4) 0.045(3) 0.001(3) 0.007(3) 0.025(4)
C26 0.091(4) 0.062(3) 0.058(3) -0.002(2) -0.001(2) 0.028(3)
N2B 0.106(6) 0.067(5) 0.063(4) 0.004(3) 0.002(3) 0.044(4)
C23B 0.054(5) 0.053(5) 0.085(5) 0.007(4) 0.005(4) 0.013(4)
C24B 0.113(8) 0.105(7) 0.076(6) 0.003(5) -0.001(6) -0.071(7)

loop_
_atom_type_symbol
_atom_type_description
_atom_type_scat_dispersion_real
_atom_type_scat_dispersion_imag
_atom_type_scat_source
C C 0.0033 0.0016 'International Tables Vol C Tables 4.2.6.8 and 6.1.1.4'
H H 0.0000 0.0000 'International Tables Vol C Tables 4.2.6.8 and 6.1.1.4'
Co Co 0.3494 0.9721 'International Tables Vol C Tables 4.2.6.8 and 6.1.1.4'
N N 0.0061 0.0033 'International Tables Vol C Tables 4.2.6.8 and 6.1.1.4'
O O 0.0106 0.0060 'International Tables Vol C Tables 4.2.6.8 and 6.1.1.4'

loop_
_geom_angle_atom_site_label_1
_geom_angle_atom_site_label_2
_geom_angle_atom_site_label_3
_geom_angle
_geom_angle_site_symmetry_1
_geom_angle_site_symmetry_3
_geom_angle_publ_flag
O1 Co1 O5 81.94(8) 7_565 4_456 ?
O1 Co1 O6 132.14(8) 7_565 4_456 ?
O2 Co1 O1 79.20(9) 7_565 7_565 ?
O2 Co1 O5 127.51(7) 7_565 4_456 ?
O2 Co1 O6 82.79(7) 7_565 4_456 ?
O3 Co1 O1 141.04(8) . 7_565 ?
O3 Co1 O2 89.75(8) . 7_565 ?
O3 Co1 O4 79.35(9) . . ?
O3 Co1 O5 131.69(8) . 4_456 ?
O3 Co1 O6 82.17(8) . 4_456 ?
O4 Co1 O1 88.19(8) . 7_565 ?
O4 Co1 O2 144.36(8) . 7_565 ?
O4 Co1 O5 82.56(8) . 4_456 ?
O4 Co1 O6 128.20(8) . 4_456 ?
O5 Co1 O6 74.79(10) 4_456 4_456 ?
C7 O1 Co1 114.01(15) . 7_566 ?
C8 O2 Co1 113.97(16) . 7_566 ?
C13 O3 Co1 113.68(16) . . ?
C14 O4 Co1 113.69(16) . . ?
C19 O5 Co1 117.10(17) . 4_556 ?
C20 O6 Co1 116.95(17) . 4_556 ?
C3 C1 H1 112.9 . . ?
C3 C1 C9 107.5(2) . . ?
C3 C1 C15 104.8(2) . . ?
C9 C1 H1 112.9 . . ?
C15 C1 H1 112.9 . . ?
C15 C1 C9 105.2(2) . . ?
C4 C2 H2 112.9 . . ?
C4 C2 C10 107.2(2) . . ?
C4 C2 C16 105.4(2) . . ?
C10 C2 H2 112.9 . . ?
C16 C2 H2 112.9 . . ?
C16 C2 C10 104.8(2) . . ?
C4 C3 C1 113.09(19) . . ?
C5 C3 C1 125.4(2) . . ?
C5 C3 C4 121.5(2) . . ?
C3 C4 C2 113.15(19) . . ?
C6 C4 C2 125.6(2) . . ?
C6 C4 C3 121.2(2) . . ?
C3 C5 H5 120.4 . . ?
C3 C5 C7 119.2(2) . . ?
C7 C5 H5 120.4 . . ?
C4 C6 H6 120.3 . . ?
C4 C6 C8 119.4(2) . . ?
C8 C6 H6 120.3 . . ?
O1 C7 C5 124.2(2) . . ?
O1 C7 C8 116.29(18) . . ?
C5 C7 C8 119.47(18) . . ?
O2 C8 C6 124.3(2) . . ?
O2 C8 C7 116.52(18) . . ?
C6 C8 C7 119.17(18) . . ?
C10 C9 C1 113.13(18) . . ?
C11 C9 C1 124.9(2) . . ?
C11 C9 C10 122.00(19) . . ?
C9 C10 C2 113.18(18) . . ?
C12 C10 C2 125.1(2) . . ?
C12 C10 C9 121.66(19) . . ?
C9 C11 H11 120.9 . . ?
C9 C11 C13 118.3(2) . . ?
C13 C11 H11 120.9 . . ?
C10 C12 H12 120.7 . . ?
C10 C12 C14 118.6(2) . . ?
C14 C12 H12 120.7 . . ?
O3 C13 C11 123.6(2) . . ?
O3 C13 C14 116.72(19) . . ?
C11 C13 C14 119.72(19) . . ?
O4 C14 C12 123.7(2) . . ?
O4 C14 C13 116.55(19) . . ?
C12 C14 C13 119.76(19) . . ?
C16 C15 C1 112.38(19) . . ?
C17 C15 C1 124.2(2) . . ?
C17 C15 C16 123.4(2) . . ?
C15 C16 C2 112.51(19) . . ?
C18 C16 C2 124.1(2) . . ?
C18 C16 C15 123.4(2) . . ?
C15 C17 H17 121.6 . . ?
C15 C17 C19 116.9(3) . . ?
C19 C17 H17 121.6 . . ?
C16 C18 H18 121.6 . . ?
C16 C18 C20 116.8(2) . . ?
C20 C18 H18 121.6 . . ?
O5 C19 C17 124.7(2) . . ?
O5 C19 C20 115.5(2) . . ?
C17 C19 C20 119.8(2) . . ?
O6 C20 C18 124.6(2) . . ?
O6 C20 C19 115.7(2) . . ?
C18 C20 C19 119.7(2) . . ?
N1 C21 C22 173.7(7) . . ?
C21 C22 H22A 109.5 . . ?
C21 C22 H22B 109.5 . . ?
C21 C22 H22C 109.5 . . ?
H22A C22 H22B 109.5 . . ?
H22A C22 H22C 109.5 . . ?
H22B C22 H22C 109.5 . . ?
N2A C23A C24A 173.4(11) . . ?
C23A C24A H24A 109.5 . . ?
C23A C24A H24B 109.5 . . ?
C23A C24A H24C 109.5 . . ?
H24A C24A H24B 109.5 . . ?
H24A C24A H24C 109.5 . . ?
H24B C24A H24C 109.5 . . ?
N3 C25 C26 175.2(7) . . ?
C25 C26 H26A 109.5 . . ?
C25 C26 H26B 109.5 . . ?
C25 C26 H26C 109.5 . . ?
H26A C26 H26B 109.5 . . ?
H26A C26 H26C 109.5 . . ?
H26B C26 H26C 109.5 . . ?
N2B C23B C24B 143(3) . . ?
C23B C24B H24D 109.5 . . ?
C23B C24B H24E 109.5 . . ?
C23B C24B H24F 109.5 . . ?
H24D C24B H24E 109.5 . . ?
H24D C24B H24F 109.5 . . ?
H24E C24B H24F 109.5 . . ?

loop_
_geom_bond_atom_site_label_1
_geom_bond_atom_site_label_2
_geom_bond_distance
_geom_bond_site_symmetry_2
_geom_bond_publ_flag
Co1 O1 2.0522(18) 7_565 ?
Co1 O2 2.0507(18) 7_565 ?
Co1 O3 2.0468(19) . ?
Co1 O4 2.0473(19) . ?
Co1 O5 2.128(2) 4_456 ?
Co1 O6 2.132(2) 4_456 ?
O1 C7 1.272(3) . ?
O2 C8 1.271(3) . ?
O3 C13 1.275(3) . ?
O4 C14 1.277(3) . ?
O5 C19 1.234(3) . ?
O6 C20 1.231(3) . ?
C1 H1 1.0000 . ?
C1 C3 1.508(3) . ?
C1 C9 1.524(3) . ?
C1 C15 1.520(4) . ?
C2 H2 1.0000 . ?
C2 C4 1.510(3) . ?
C2 C10 1.522(3) . ?
C2 C16 1.521(4) . ?
C3 C4 1.447(4) . ?
C3 C5 1.367(3) . ?
C4 C6 1.365(3) . ?
C5 H5 0.9500 . ?
C5 C7 1.410(3) . ?
C6 H6 0.9500 . ?
C6 C8 1.418(3) . ?
C7 C8 1.484(4) . ?
C9 C10 1.434(4) . ?
C9 C11 1.370(3) . ?
C10 C12 1.371(3) . ?
C11 H11 0.9500 . ?
C11 C13 1.424(3) . ?
C12 H12 0.9500 . ?
C12 C14 1.419(3) . ?
C13 C14 1.469(4) . ?
C15 C16 1.470(4) . ?
C15 C17 1.348(4) . ?
C16 C18 1.351(4) . ?
C17 H17 0.9500 . ?
C17 C19 1.442(4) . ?
C18 H18 0.9500 . ?
C18 C20 1.444(4) . ?
C19 C20 1.523(4) . ?
N1 C21 1.147(7) . ?
C21 C22 1.572(8) . ?
C22 H22A 0.9800 . ?
C22 H22B 0.9800 . ?
C22 H22C 0.9800 . ?
N2A C23A 1.113(9) . ?
C23A C24A 1.520(13) . ?
C24A H24A 0.9800 . ?
C24A H24B 0.9800 . ?
C24A H24C 0.9800 . ?
N3 C25 1.146(6) . ?
C25 C26 1.542(7) . ?
C26 H26A 0.9800 . ?
C26 H26B 0.9800 . ?
C26 H26C 0.9800 . ?
N2B C23B 1.132(19) . ?
C23B C24B 1.62(4) . ?
C24B H24D 0.9800 . ?
C24B H24E 0.9800 . ?
C24B H24F 0.9800 . ?

loop_
_geom_torsion_atom_site_label_1
_geom_torsion_atom_site_label_2
_geom_torsion_atom_site_label_3
_geom_torsion_atom_site_label_4
_geom_torsion
_geom_torsion_site_symmetry_1
_geom_torsion_site_symmetry_2
_geom_torsion_site_symmetry_3
_geom_torsion_site_symmetry_4
_geom_torsion_publ_flag
Co1 O1 C7 C5 -179.6(2) 7_566 . . . ?
Co1 O1 C7 C8 0.2(2) 7_566 . . . ?
Co1 O2 C8 C6 177.9(2) 7_566 . . . ?
Co1 O2 C8 C7 -1.1(2) 7_566 . . . ?
Co1 O3 C13 C11 179.5(2) . . . . ?
Co1 O3 C13 C14 -0.2(2) . . . . ?
Co1 O4 C14 C12 -178.6(2) . . . . ?
Co1 O4 C14 C13 0.7(2) . . . . ?
Co1 O5 C19 C17 -178.78(18) 4_556 . . . ?
Co1 O5 C19 C20 -0.4(2) 4_556 . . . ?
Co1 O6 C20 C18 -179.17(18) 4_556 . . . ?
Co1 O6 C20 C19 -0.1(2) 4_556 . . . ?
O1 C7 C8 O2 0.6(3) . . . . ?
O1 C7 C8 C6 -178.4(3) . . . . ?
O3 C13 C14 O4 -0.3(3) . . . . ?
O3 C13 C14 C12 179.0(3) . . . . ?
O5 C19 C20 O6 0.3(3) . . . . ?
O5 C19 C20 C18 179.5(2) . . . . ?
C1 C3 C4 C2 0.3(2) . . . . ?
C1 C3 C4 C6 178.9(3) . . . . ?
C1 C3 C5 C7 -176.6(2) . . . . ?
C1 C9 C10 C2 -0.3(2) . . . . ?
C1 C9 C10 C12 -179.1(3) . . . . ?
C1 C9 C11 C13 176.8(2) . . . . ?
C1 C15 C16 C2 -1.2(2) . . . . ?
C1 C15 C16 C18 178.3(2) . . . . ?
C1 C15 C17 C19 -179.7(2) . . . . ?
C2 C4 C6 C8 176.8(2) . . . . ?
C2 C10 C12 C14 -176.7(2) . . . . ?
C2 C16 C18 C20 -179.6(2) . . . . ?
C3 C1 C9 C10 -54.2(2) . . . . ?
C3 C1 C9 C11 127.3(3) . . . . ?
C3 C1 C15 C16 57.5(2) . . . . ?
C3 C1 C15 C17 -122.7(3) . . . . ?
C3 C4 C6 C8 -1.6(4) . . . . ?
C3 C5 C7 O1 177.5(2) . . . . ?
C3 C5 C7 C8 -2.3(3) . . . . ?
C4 C2 C10 C9 54.7(2) . . . . ?
C4 C2 C10 C12 -126.5(3) . . . . ?
C4 C2 C16 C15 -55.5(2) . . . . ?
C4 C2 C16 C18 124.9(3) . . . . ?
C4 C3 C5 C7 1.4(4) . . . . ?
C4 C6 C8 O2 -178.4(2) . . . . ?
C4 C6 C8 C7 0.6(3) . . . . ?
C5 C3 C4 C2 -177.9(3) . . . . ?
C5 C3 C4 C6 0.7(3) . . . . ?
C5 C7 C8 O2 -179.6(3) . . . . ?
C5 C7 C8 C6 1.4(3) . . . . ?
C9 C1 C3 C4 54.2(2) . . . . ?
C9 C1 C3 C5 -127.7(3) . . . . ?
C9 C1 C15 C16 -55.7(2) . . . . ?
C9 C1 C15 C17 124.1(3) . . . . ?
C9 C10 C12 C14 2.0(3) . . . . ?
C9 C11 C13 O3 -177.6(2) . . . . ?
C9 C11 C13 C14 2.2(3) . . . . ?
C10 C2 C4 C3 -54.7(2) . . . . ?
C10 C2 C4 C6 126.8(3) . . . . ?
C10 C2 C16 C15 57.4(2) . . . . ?
C10 C2 C16 C18 -122.1(3) . . . . ?
C10 C9 C11 C13 -1.5(3) . . . . ?
C10 C12 C14 O4 178.0(2) . . . . ?
C10 C12 C14 C13 -1.3(3) . . . . ?
C11 C9 C10 C2 178.2(3) . . . . ?
C11 C9 C10 C12 -0.6(3) . . . . ?
C11 C13 C14 O4 179.9(3) . . . . ?
C11 C13 C14 C12 -0.8(3) . . . . ?
C15 C1 C3 C4 -57.4(2) . . . . ?
C15 C1 C3 C5 120.7(3) . . . . ?
C15 C1 C9 C10 57.1(2) . . . . ?
C15 C1 C9 C11 -121.4(3) . . . . ?
C15 C16 C18 C20 1.0(3) . . . . ?
C15 C17 C19 O5 179.9(2) . . . . ?
C15 C17 C19 C20 1.6(3) . . . . ?
C16 C2 C4 C3 56.5(2) . . . . ?
C16 C2 C4 C6 -122.0(3) . . . . ?
C16 C2 C10 C9 -56.9(2) . . . . ?
C16 C2 C10 C12 121.9(3) . . . . ?
C16 C15 C17 C19 0.1(3) . . . . ?
C16 C18 C20 O6 179.8(2) . . . . ?
C16 C18 C20 C19 0.7(3) . . . . ?
C17 C15 C16 C2 179.0(2) . . . . ?
C17 C15 C16 C18 -1.5(3) . . . . ?
C17 C19 C20 O6 178.8(2) . . . . ?
C17 C19 C20 C18 -2.1(3) . . . . ?
